data_1562648
loop_
_publ_author_name
'Yin, Wenlong'
'Wang, Wendong'
'Kang, Lei'
'Lin, Zheshuai'
'Feng, Kai'
'Shi, Youguo'
'Hao, Wenyu'
'Yao, Jiyong'
'Wu, Yicheng'

_publ_section_title
;
 Ln3FeGaQ7: A new series of transition-metal rare-earth chalcogenides
;
_journal_name_full 'Journal of Solid State Chemistry'
_journal_page_first 269
_journal_page_last 275
_journal_paper_doi 10.1016/j.jssc.2013.03.029
_journal_volume 202
_journal_year 2013
_chemical_formula_sum 'Dy3 Fe Ga S7'
_chemical_formula_weight 837.49
_space_group_IT_number 173
_space_group_name_Hall 'P 6c'
_space_group_name_H-M_alt 'P 63'
_symmetry_cell_setting hexagonal
_symmetry_space_group_name_H-M 'P 63'
_atom_sites_solution_hydrogens .
_atom_sites_solution_primary direct
_atom_sites_solution_secondary difmap
_cell_angle_alpha 90.00
_cell_angle_beta 90.00
_cell_angle_gamma 120.00
_cell_formula_units_Z 2
_cell_length_a 9.5946(2)
_cell_length_b 9.5946(2)
_cell_length_c 6.1114(2)
_cell_measurement_reflns_used 1673
_cell_measurement_temperature 293(2)
_cell_measurement_theta_max 26.2836
_cell_measurement_theta_min 3.3268
_cell_volume 487.22(2)
_computing_cell_refinement 'CrysAlisPro (Oxford Diffraction Ltd., 2010)'
_computing_data_collection 'CrysAlisPro (Oxford Diffraction Ltd., 2010)'
_computing_data_reduction 'CrysAlisPro (Oxford Diffraction Ltd., 2010)'
_computing_molecular_graphics 'SHELXL-97 (Sheldrick, 2008)'
_computing_publication_material Diamond
_computing_structure_refinement 'SHELXL-97 (Sheldrick, 2008)'
_computing_structure_solution 'SHELXS-97 (Sheldrick, 2008)'
_diffrn_ambient_temperature 293(2)
_diffrn_detector_area_resol_mean 15.9149
_diffrn_measured_fraction_theta_full 0.997
_diffrn_measured_fraction_theta_max 0.997
_diffrn_measurement_device_type 'Xcalibur, Sapphire3, Gemini ultra'
_diffrn_measurement_method '\w scans'
_diffrn_radiation_monochromator graphite
_diffrn_radiation_source 'Enhance (Mo) X-ray Source'
_diffrn_radiation_type 'Mo K\a'
_diffrn_radiation_wavelength 0.71073
_diffrn_reflns_av_R_equivalents 0.0378
_diffrn_reflns_av_sigmaI/netI 0.0366
_diffrn_reflns_limit_h_max 11
_diffrn_reflns_limit_h_min -11
_diffrn_reflns_limit_k_max 8
_diffrn_reflns_limit_k_min -11
_diffrn_reflns_limit_l_max 7
_diffrn_reflns_limit_l_min -5
_diffrn_reflns_number 2451
_diffrn_reflns_theta_full 26.34
_diffrn_reflns_theta_max 26.34
_diffrn_reflns_theta_min 4.14
_exptl_absorpt_coefficient_mu 28.330
_exptl_absorpt_correction_T_max 0.362
_exptl_absorpt_correction_T_min 0.151
_exptl_absorpt_correction_type numerical
_exptl_absorpt_process_details 'face indexed'
_exptl_crystal_colour Black
_exptl_crystal_density_diffrn 5.709
_exptl_crystal_density_method 'not measured'
_exptl_crystal_description Needle
_exptl_crystal_F_000 734
_exptl_crystal_size_max 0.2050
_exptl_crystal_size_mid 0.0470
_exptl_crystal_size_min 0.0380
_refine_diff_density_max 1.347
_refine_diff_density_min -0.770
_refine_diff_density_rms 0.211
_refine_ls_abs_structure_details 'Flack H D (1983), Acta Cryst. A39, 876-881'
_refine_ls_abs_structure_Flack -0.06(3)
_refine_ls_extinction_coef 0.0124(5)
_refine_ls_extinction_expression Fc^*^=kFc[1+0.001xFc^2^\l^3^/sin(2\q)]^-1/4^
_refine_ls_extinction_method SHELXL
_refine_ls_goodness_of_fit_ref 1.101
_refine_ls_hydrogen_treatment .
_refine_ls_matrix_type full
_refine_ls_number_parameters 38
_refine_ls_number_reflns 598
_refine_ls_number_restraints 1
_refine_ls_restrained_S_all 1.100
_refine_ls_R_factor_all 0.0254
_refine_ls_R_factor_gt 0.0238
_refine_ls_shift/su_max 0.000
_refine_ls_shift/su_mean 0.000
_refine_ls_structure_factor_coef Fsqd
_refine_ls_weighting_details 'calc w=1/[\s^2^(Fo^2^)+(0.0200P)^2^+0.0000P] where P=(Fo^2^+2Fc^2^)/3'
_refine_ls_weighting_scheme calc
_refine_ls_wR_factor_gt 0.0475
_refine_ls_wR_factor_ref 0.0481
_reflns_number_gt 572
_reflns_number_total 598
_reflns_threshold_expression >2sigma(I)
_cod_data_source_file JSSC-2013-202-269.cif
_cod_data_source_block Dy3FeGaS7
_cod_original_sg_symbol_H-M P63
_cod_database_code 1562648

loop_
_symmetry_equiv_pos_as_xyz
'x, y, z'
'-y, x-y, z'
'-x+y, -x, z'
'-x, -y, z+1/2'
'y, -x+y, z+1/2'
'x-y, x, z+1/2'

loop_
_atom_site_label
_atom_site_type_symbol
_atom_site_fract_x
_atom_site_fract_y
_atom_site_fract_z
_atom_site_U_iso_or_equiv
_atom_site_adp_type
_atom_site_occupancy
_atom_site_symmetry_multiplicity
_atom_site_calc_flag
_atom_site_refinement_flags
_atom_site_disorder_assembly
_atom_site_disorder_group
Dy Dy 0.37767(5) 0.22284(5) 0.32013(15) 0.00914(16) Uani 1 1 d . . .
Ga Ga 0.3333 0.6667 0.3945(3) 0.0080(4) Uani 1 3 d S . .
Fe Fe 0.0000 0.0000 -0.0005(4) 0.0116(5) Uani 1 3 d S . .
S1 S 0.5202(3) 0.0876(3) 0.0519(4) 0.0085(5) Uani 1 1 d . . .
S2 S 0.3333 0.6667 0.0285(7) 0.0082(8) Uani 1 3 d S . .
S3 S 0.1044(3) 0.2412(3) 0.2389(5) 0.0083(5) Uani 1 1 d . . .

loop_
_atom_site_aniso_label
_atom_site_aniso_U_11
_atom_site_aniso_U_22
_atom_site_aniso_U_33
_atom_site_aniso_U_23
_atom_site_aniso_U_13
_atom_site_aniso_U_12
Dy 0.0069(2) 0.0099(2) 0.0094(2) 0.0006(2) 0.0010(2) 0.00329(18)
Ga 0.0086(6) 0.0086(6) 0.0067(9) 0.000 0.000 0.0043(3)
Fe 0.0121(7) 0.0121(7) 0.0106(13) 0.000 0.000 0.0060(4)
S1 0.0087(12) 0.0073(11) 0.0088(12) -0.0003(10) -0.0015(10) 0.0033(10)
S2 0.0095(13) 0.0095(13) 0.006(2) 0.000 0.000 0.0048(6)
S3 0.0070(12) 0.0074(12) 0.0110(10) 0.0013(10) -0.0003(10) 0.0040(10)

loop_
_atom_type_symbol
_atom_type_description
_atom_type_scat_dispersion_real
_atom_type_scat_dispersion_imag
_atom_type_scat_source
S S 0.1246 0.1234 'International Tables Vol C Tables 4.2.6.8 and 6.1.1.4'
Fe Fe 0.3463 0.8444 'International Tables Vol C Tables 4.2.6.8 and 6.1.1.4'
Ga Ga 0.2307 1.6083 'International Tables Vol C Tables 4.2.6.8 and 6.1.1.4'
Dy Dy -0.1892 4.4098 'International Tables Vol C Tables 4.2.6.8 and 6.1.1.4'

loop_
_geom_angle_atom_site_label_1
_geom_angle_atom_site_label_2
_geom_angle_atom_site_label_3
_geom_angle
_geom_angle_site_symmetry_1
_geom_angle_site_symmetry_3
S2 Dy S1 80.91(8) 4_665 3_665
S2 Dy S3 150.42(7) 4_665 .
S1 Dy S3 93.43(8) 3_665 .
S2 Dy S3 85.57(10) 4_665 5
S1 Dy S3 143.96(7) 3_665 5
S3 Dy S3 82.20(7) . 5
S2 Dy S1 79.57(8) 4_665 .
S1 Dy S1 79.11(10) 3_665 .
S3 Dy S1 128.12(8) . .
S3 Dy S1 130.91(7) 5 .
S2 Dy S3 127.69(5) 4_665 3
S1 Dy S3 133.51(8) 3_665 3
S3 Dy S3 76.54(10) . 3
S3 Dy S3 80.41(7) 5 3
S1 Dy S3 72.96(7) . 3
S2 Dy S1 75.45(6) 4_665 6
S1 Dy S1 72.87(3) 3_665 6
S3 Dy S1 75.14(7) . 6
S3 Dy S1 71.44(7) 5 6
S1 Dy S1 144.83(7) . 6
S3 Dy S1 142.21(7) 3 6
S2 Dy Fe 131.29(9) 4_665 4
S1 Dy Fe 142.01(6) 3_665 4
S3 Dy Fe 48.59(6) . 4
S3 Dy Fe 46.75(6) 5 4
S1 Dy Fe 120.98(5) . 4
S3 Dy Fe 48.09(5) 3 4
S1 Dy Fe 94.16(5) 6 4
S2 Ga S1 115.10(7) . 4_665
S2 Ga S1 115.10(7) . 5_565
S1 Ga S1 103.31(9) 4_665 5_565
S2 Ga S1 115.10(7) . 6
S1 Ga S1 103.31(9) 4_665 6
S1 Ga S1 103.31(9) 5_565 6
S3 Fe S3 88.88(10) 3 .
S3 Fe S3 88.88(10) 3 2
S3 Fe S3 88.88(10) . 2
S3 Fe S3 177.68(13) 3 6_554
S3 Fe S3 92.78(5) . 6_554
S3 Fe S3 92.78(5) 2 6_554
S3 Fe S3 92.78(5) 3 5_554
S3 Fe S3 92.78(5) . 5_554
S3 Fe S3 177.68(13) 2 5_554
S3 Fe S3 85.52(10) 6_554 5_554
S3 Fe S3 92.78(5) 3 4_554
S3 Fe S3 177.68(13) . 4_554
S3 Fe S3 92.78(5) 2 4_554
S3 Fe S3 85.52(10) 6_554 4_554
S3 Fe S3 85.52(10) 5_554 4_554
S3 Fe Dy 123.89(6) 3 4_554
S3 Fe Dy 126.31(6) . 4_554
S3 Fe Dy 55.23(6) 2 4_554
S3 Fe Dy 56.14(6) 6_554 4_554
S3 Fe Dy 122.45(10) 5_554 4_554
S3 Fe Dy 53.80(6) 4_554 4_554
S3 Fe Dy 126.31(6) 3 6_554
S3 Fe Dy 55.23(6) . 6_554
S3 Fe Dy 123.89(6) 2 6_554
S3 Fe Dy 53.80(6) 6_554 6_554
S3 Fe Dy 56.15(6) 5_554 6_554
S3 Fe Dy 122.45(10) 4_554 6_554
Dy Fe Dy 109.78(4) 4_554 6_554
S3 Fe Dy 55.23(6) 3 5_554
S3 Fe Dy 123.89(6) . 5_554
S3 Fe Dy 126.31(6) 2 5_554
S3 Fe Dy 122.45(10) 6_554 5_554
S3 Fe Dy 53.80(6) 5_554 5_554
S3 Fe Dy 56.14(6) 4_554 5_554
Dy Fe Dy 109.78(4) 4_554 5_554
Dy Fe Dy 109.78(4) 6_554 5_554
Ga S1 Dy 89.55(8) 4_664 2_655
Ga S1 Dy 87.68(8) 4_664 .
Dy S1 Dy 97.42(8) 2_655 .
Ga S1 Dy 117.55(10) 4_664 5_554
Dy S1 Dy 149.19(9) 2_655 5_554
Dy S1 Dy 98.01(7) . 5_554
Ga S2 Dy 117.72(8) . 5_564
Ga S2 Dy 117.72(8) . 6_554
Dy S2 Dy 100.10(10) 5_564 6_554
Ga S2 Dy 117.72(8) . 4_664
Dy S2 Dy 100.10(10) 5_564 4_664
Dy S2 Dy 100.10(10) 6_554 4_664
Fe S3 Fe 74.43(6) . 4
Fe S3 Dy 89.99(7) . .
Fe S3 Dy 77.61(7) 4 .
Fe S3 Dy 78.03(9) . 6_554
Fe S3 Dy 152.40(11) 4 6_554
Dy S3 Dy 104.26(8) . 6_554
Fe S3 Dy 87.67(8) . 2
Fe S3 Dy 75.76(7) 4 2
Dy S3 Dy 152.91(11) . 2
Dy S3 Dy 101.63(8) 6_554 2

loop_
_geom_bond_atom_site_label_1
_geom_bond_atom_site_label_2
_geom_bond_distance
_geom_bond_site_symmetry_2
Dy S2 2.738(2) 4_665
Dy S1 2.755(2) 3_665
Dy S3 2.759(2) .
Dy S3 2.805(3) 5
Dy S1 2.831(2) .
Dy S3 2.862(2) 3
Dy S1 2.987(2) 6
Dy Fe 3.3400(10) 4
Ga S2 2.237(4) .
Ga S1 2.268(2) 4_665
Ga S1 2.268(2) 5_565
Ga S1 2.268(2) 6
Fe S3 2.487(3) 3
Fe S3 2.487(3) .
Fe S3 2.487(3) 2
Fe S3 2.565(3) 6_554
Fe S3 2.565(3) 5_554
Fe S3 2.565(3) 4_554
Fe Dy 3.3400(9) 4_554
Fe Dy 3.3400(9) 6_554
Fe Dy 3.3400(9) 5_554
S1 Ga 2.268(2) 4_664
S1 Dy 2.755(2) 2_655
S1 Dy 2.987(2) 5_554
S2 Dy 2.738(2) 5_564
S2 Dy 2.738(2) 6_554
S2 Dy 2.738(2) 4_664
S3 Fe 2.565(3) 4
S3 Dy 2.805(3) 6_554
S3 Dy 2.862(2) 2
